data_2233364
loop_
_publ_author_name
'Shafiq, Muhammad'
'Khan, Islam Ullah'
'Zia-ur-Rehman, Muhammad'
'Arshad, Muhammad Nadeem'
'Asiri, Abdullah M.'

_publ_section_title
;
 2-{(<i>E</i>)-[(2<i>Z</i>)-(3-Chloro-1-methyl-2,2-dioxo-3,4-dihydro-1<i>H</i>-2,1-benzothiazin-4-ylidene)hydrazinylidene]methyl}phenol
;
_journal_coeditor_code BH2407
_journal_issue 2
_journal_name_full 'Acta Crystallographica Section E'
_journal_page_first o307
_journal_paper_doi 10.1107/S1600536811055978
_journal_volume 68
_journal_year 2012
_chemical_formula_iupac 'C16 H14 Cl N3 O3 S'
_chemical_formula_moiety 'C16 H14 Cl N3 O3 S'
_chemical_formula_sum 'C16 H14 Cl N3 O3 S'
_chemical_formula_weight 363.81
_chemical_name_systematic
;
2-{(<i>E</i>)-[(2<i>Z</i>)-(3-Chloro-1-methyl-2,2-dioxo-3,4-dihydro-
1<i>H</i>-2,1-benzothiazin-4-ylidene)hydrazinylidene]methyl}phenol
;
_space_group_IT_number 14
_symmetry_cell_setting monoclinic
_symmetry_space_group_name_Hall '-P 2ybc'
_symmetry_space_group_name_H-M 'P 1 21/c 1'
_atom_sites_solution_hydrogens geom
_atom_sites_solution_primary direct
_atom_sites_solution_secondary difmap
_audit_creation_method SHELXL97
_cell_angle_alpha 90.00
_cell_angle_beta 96.058(4)
_cell_angle_gamma 90.00
_cell_formula_units_Z 4
_cell_length_a 7.0973(5)
_cell_length_b 12.0957(7)
_cell_length_c 18.7396(13)
_cell_measurement_reflns_used 2110
_cell_measurement_temperature 296(2)
_cell_measurement_theta_max 23.68
_cell_measurement_theta_min 2.76
_cell_volume 1599.75(18)
_computing_cell_refinement 'SAINT (Bruker, 2007)'
_computing_data_collection 'APEX2 (Bruker, 2007)'
_computing_data_reduction 'SAINT (Bruker, 2007)'
_computing_molecular_graphics
;
ORTEP-3 for Windows (Farrugia, 1997) and PLATON (Spek, 2009)
;
_computing_publication_material 'WinGX (Farrugia, 1999) and PLATON (Spek, 2009)'
_computing_structure_refinement 'SHELXL97 (Sheldrick, 2008)'
_computing_structure_solution 'SHELXS97 (Sheldrick, 2008)'
_diffrn_ambient_temperature 296(2)
_diffrn_measured_fraction_theta_full 0.998
_diffrn_measured_fraction_theta_max 0.997
_diffrn_measurement_device_type 'Bruker Kappa APEXII CCD'
_diffrn_measurement_method '\f and \w scans'
_diffrn_radiation_monochromator graphite
_diffrn_radiation_source 'fine-focus sealed tube'
_diffrn_radiation_type MoK\a
_diffrn_radiation_wavelength 0.71073
_diffrn_reflns_av_R_equivalents 0.0608
_diffrn_reflns_av_sigmaI/netI 0.0736
_diffrn_reflns_limit_h_max 9
_diffrn_reflns_limit_h_min -8
_diffrn_reflns_limit_k_max 16
_diffrn_reflns_limit_k_min -16
_diffrn_reflns_limit_l_max 25
_diffrn_reflns_limit_l_min -24
_diffrn_reflns_number 15526
_diffrn_reflns_theta_full 26.00
_diffrn_reflns_theta_max 28.32
_diffrn_reflns_theta_min 2.89
_diffrn_standards_number 0
_exptl_absorpt_coefficient_mu 0.390
_exptl_absorpt_correction_T_max 0.9732
_exptl_absorpt_correction_T_min 0.9296
_exptl_absorpt_correction_type multi-scan
_exptl_absorpt_process_details '(SADABS; Bruker, 2007)'
_exptl_crystal_colour colourless
_exptl_crystal_density_diffrn 1.511
_exptl_crystal_density_method 'not measured'
_exptl_crystal_description needle
_exptl_crystal_F_000 752
_exptl_crystal_size_max 0.19
_exptl_crystal_size_mid 0.08
_exptl_crystal_size_min 0.07
_refine_diff_density_max 1.125
_refine_diff_density_min -0.382
_refine_ls_extinction_method none
_refine_ls_goodness_of_fit_ref 1.034
_refine_ls_hydrogen_treatment mixed
_refine_ls_matrix_type full
_refine_ls_number_constraints 0
_refine_ls_number_parameters 221
_refine_ls_number_reflns 3977
_refine_ls_number_restraints 0
_refine_ls_restrained_S_all 1.034
_refine_ls_R_factor_all 0.1378
_refine_ls_R_factor_gt 0.0726
_refine_ls_shift/su_max 0.000
_refine_ls_shift/su_mean 0.000
_refine_ls_structure_factor_coef Fsqd
_refine_ls_weighting_details 'calc w=1/[\s^2^(Fo^2^)+(0.0873P)^2^+1.6824P] where P=(Fo^2^+2Fc^2^)/3'
_refine_ls_weighting_scheme calc
_refine_ls_wR_factor_gt 0.1805
_refine_ls_wR_factor_ref 0.2109
_reflns_number_gt 2200
_reflns_number_total 3977
_reflns_threshold_expression I>2\s(I)
_cod_data_source_file bh2407.cif
_cod_data_source_block I
_cod_original_sg_symbol_H-M 'P 21/c'
_cod_database_code 2233364
_cod_database_fobs_code 2233364

loop_
_symmetry_equiv_pos_as_xyz
'x, y, z'
'-x, y+1/2, -z+1/2'
'-x, -y, -z'
'x, -y-1/2, z-1/2'

loop_
_atom_site_type_symbol
_atom_site_label
_atom_site_fract_x
_atom_site_fract_y
_atom_site_fract_z
_atom_site_U_iso_or_equiv
_atom_site_adp_type
_atom_site_calc_flag
_atom_site_refinement_flags
_atom_site_occupancy
_atom_site_symmetry_multiplicity
Cl Cl1 0.51356(17) 0.73641(10) 0.42510(7) 0.0613(4) Uani d . 1 1
S S1 0.16021(16) 0.83188(8) 0.46237(6) 0.0466(3) Uani d . 1 1
O O1 -0.0316(4) 0.7950(3) 0.46762(18) 0.0589(9) Uani d . 1 1
O O2 0.1931(5) 0.9186(2) 0.41328(19) 0.0646(10) Uani d . 1 1
O O3 0.2121(6) 0.4788(3) 0.27384(18) 0.0632(10) Uani d . 1 1
N N1 0.2779(5) 0.8598(3) 0.5392(2) 0.0486(9) Uani d . 1 1
N N2 0.2405(5) 0.5211(3) 0.48831(18) 0.0410(8) Uani d . 1 1
N N3 0.2244(5) 0.4863(2) 0.41731(18) 0.0409(8) Uani d . 1 1
C C1 0.2935(6) 0.7761(3) 0.5927(2) 0.0393(9) Uani d . 1 1
C C2 0.3168(7) 0.8064(4) 0.6654(2) 0.0546(12) Uani d . 1 1
H H2 0.3185 0.8823 0.6784 0.066 Uiso calc R 1 1
C C3 0.3368(7) 0.7278(5) 0.7172(3) 0.0625(14) Uani d . 1 1
H H3 0.3541 0.7496 0.7662 0.075 Uiso calc R 1 1
C C4 0.3327(7) 0.6172(4) 0.7003(2) 0.0576(12) Uani d . 1 1
H H4 0.3462 0.5629 0.7371 0.069 Uiso calc R 1 1
C C5 0.3090(6) 0.5861(4) 0.6295(2) 0.0466(10) Uani d . 1 1
H H5 0.3059 0.5097 0.6178 0.056 Uiso calc R 1 1
C C6 0.2894(5) 0.6638(3) 0.5745(2) 0.0349(8) Uani d . 1 1
C C7 0.2647(5) 0.6248(3) 0.4995(2) 0.0340(8) Uani d . 1 1
C C8 0.2740(6) 0.7083(3) 0.4402(2) 0.0402(9) Uani d . 1 1
H H8 0.2059 0.6776 0.3950 0.048 Uiso calc R 1 1
C C9 0.2063(6) 0.3806(3) 0.4143(2) 0.0399(9) Uani d . 1 1
H H9 0.2041 0.3408 0.4579 0.048 Uiso calc R 1 1
C C10 0.1889(5) 0.3193(3) 0.3476(2) 0.0383(9) Uani d . 1 1
C C11 0.1917(6) 0.3688(3) 0.2807(2) 0.0448(10) Uani d . 1 1
C C12 0.1740(7) 0.3036(4) 0.2194(3) 0.0570(12) Uani d . 1 1
H H12 0.1764 0.3368 0.1736 0.068 Uiso calc R 1 1
C C13 0.1532(7) 0.1921(4) 0.2249(3) 0.0628(14) Uani d . 1 1
H H13 0.1388 0.1487 0.1824 0.075 Uiso calc R 1 1
C C14 0.1526(7) 0.1407(4) 0.2903(3) 0.0568(12) Uani d . 1 1
H H14 0.1393 0.0628 0.2932 0.068 Uiso calc R 1 1
C C15 0.1715(6) 0.2043(3) 0.3513(3) 0.0464(10) Uani d . 1 1
H H15 0.1728 0.1695 0.3968 0.056 Uiso calc R 1 1
C C16 0.3125(10) 0.9768(4) 0.5597(3) 0.0839(18) Uani d . 1 1
H H16A 0.2108 1.0030 0.5869 0.126 Uiso calc R 1 1
H H16B 0.3153 1.0217 0.5163 0.126 Uiso calc R 1 1
H H16C 0.4343 0.9831 0.5893 0.126 Uiso calc R 1 1
H H3O 0.235(11) 0.509(6) 0.313(4) 0.126 Uiso d . 1 1

loop_
_atom_site_aniso_label
_atom_site_aniso_U_11
_atom_site_aniso_U_22
_atom_site_aniso_U_33
_atom_site_aniso_U_12
_atom_site_aniso_U_13
_atom_site_aniso_U_23
Cl1 0.0542(7) 0.0619(7) 0.0709(9) 0.0012(6) 0.0213(6) 0.0147(6)
S1 0.0503(7) 0.0366(5) 0.0514(7) 0.0043(5) -0.0005(5) 0.0050(5)
O1 0.0359(17) 0.073(2) 0.066(2) 0.0084(15) -0.0010(14) 0.0259(17)
O2 0.086(3) 0.0398(17) 0.066(2) -0.0017(16) -0.0010(18) 0.0182(15)
O3 0.094(3) 0.0417(18) 0.054(2) 0.0080(17) 0.0063(19) 0.0097(15)
N1 0.060(2) 0.0312(17) 0.052(2) 0.0033(16) -0.0057(17) -0.0064(15)
N2 0.049(2) 0.0353(17) 0.038(2) -0.0009(15) 0.0044(15) -0.0005(14)
N3 0.052(2) 0.0315(16) 0.040(2) -0.0002(14) 0.0060(15) -0.0033(14)
C1 0.035(2) 0.041(2) 0.041(2) 0.0017(17) -0.0009(17) -0.0064(18)
C2 0.055(3) 0.062(3) 0.045(3) 0.001(2) 0.001(2) -0.016(2)
C3 0.058(3) 0.095(4) 0.034(3) -0.005(3) 0.004(2) -0.015(3)
C4 0.061(3) 0.075(3) 0.037(3) -0.004(2) 0.004(2) 0.011(2)
C5 0.051(3) 0.046(2) 0.042(3) -0.0043(19) 0.0007(19) 0.0059(19)
C6 0.032(2) 0.040(2) 0.033(2) -0.0003(16) 0.0024(15) 0.0014(17)
C7 0.036(2) 0.0306(18) 0.035(2) 0.0025(15) 0.0018(16) 0.0031(16)
C8 0.051(2) 0.0322(19) 0.037(2) 0.0031(17) 0.0035(18) 0.0001(17)
C9 0.042(2) 0.035(2) 0.043(2) 0.0007(17) 0.0047(18) 0.0022(17)
C10 0.037(2) 0.0342(19) 0.043(2) 0.0021(16) 0.0013(17) -0.0020(17)
C11 0.042(2) 0.042(2) 0.050(3) 0.0069(18) -0.0001(19) 0.0010(19)
C12 0.061(3) 0.069(3) 0.040(3) 0.007(2) 0.000(2) -0.006(2)
C13 0.059(3) 0.063(3) 0.066(3) 0.003(2) 0.004(2) -0.026(3)
C14 0.056(3) 0.043(2) 0.072(3) -0.005(2) 0.011(2) -0.015(2)
C15 0.046(3) 0.035(2) 0.059(3) -0.0032(18) 0.007(2) -0.007(2)
C16 0.123(5) 0.040(3) 0.086(4) -0.004(3) -0.005(4) -0.016(3)

loop_
_atom_type_symbol
_atom_type_description
_atom_type_scat_dispersion_real
_atom_type_scat_dispersion_imag
_atom_type_scat_source
C C 0.0033 0.0016 'International Tables Vol C Tables 4.2.6.8 and 6.1.1.4'
H H 0.0000 0.0000 'International Tables Vol C Tables 4.2.6.8 and 6.1.1.4'
N N 0.0061 0.0033 'International Tables Vol C Tables 4.2.6.8 and 6.1.1.4'
O O 0.0106 0.0060 'International Tables Vol C Tables 4.2.6.8 and 6.1.1.4'
S S 0.1246 0.1234 'International Tables Vol C Tables 4.2.6.8 and 6.1.1.4'
Br Br -0.2901 2.4595 'International Tables Vol C Tables 4.2.6.8 and 6.1.1.4'

loop_
_geom_angle_atom_site_label_1
_geom_angle_atom_site_label_2
_geom_angle_atom_site_label_3
_geom_angle
O2 S1 O1 119.2(2)
O2 S1 N1 108.3(2)
O1 S1 N1 113.8(2)
O2 S1 C8 111.0(2)
O1 S1 C8 102.2(2)
N1 S1 C8 100.35(19)
C11 O3 H3O 111(5)
C1 N1 C16 120.1(4)
C1 N1 S1 118.1(3)
C16 N1 S1 119.0(3)
C7 N2 N3 116.8(3)
C9 N3 N2 110.0(3)
C6 C1 C2 119.1(4)
C6 C1 N1 121.5(3)
C2 C1 N1 119.4(4)
C3 C2 C1 120.3(4)
C3 C2 H2 119.8
C1 C2 H2 119.8
C2 C3 C4 121.3(4)
C2 C3 H3 119.4
C4 C3 H3 119.4
C5 C4 C3 119.1(4)
C5 C4 H4 120.4
C3 C4 H4 120.4
C4 C5 C6 121.6(4)
C4 C5 H5 119.2
C6 C5 H5 119.2
C5 C6 C1 118.5(4)
C5 C6 C7 118.8(3)
C1 C6 C7 122.7(3)
N2 C7 C6 118.1(3)
N2 C7 C8 123.4(3)
C6 C7 C8 118.5(3)
C7 C8 S1 109.6(3)
C7 C8 Cl1 111.1(3)
S1 C8 Cl1 110.0(2)
C7 C8 H8 108.7
S1 C8 H8 108.7
Cl1 C8 H8 108.7
N3 C9 C10 123.1(4)
N3 C9 H9 118.4
C10 C9 H9 118.4
C11 C10 C15 118.8(4)
C11 C10 C9 123.3(4)
C15 C10 C9 117.9(4)
O3 C11 C12 118.9(4)
O3 C11 C10 121.6(4)
C12 C11 C10 119.5(4)
C13 C12 C11 120.1(5)
C13 C12 H12 119.9
C11 C12 H12 119.9
C12 C13 C14 121.7(5)
C12 C13 H13 119.2
C14 C13 H13 119.2
C15 C14 C13 118.7(4)
C15 C14 H14 120.6
C13 C14 H14 120.6
C14 C15 C10 121.2(4)
C14 C15 H15 119.4
C10 C15 H15 119.4
N1 C16 H16A 109.5
N1 C16 H16B 109.5
H16A C16 H16B 109.5
N1 C16 H16C 109.5
H16A C16 H16C 109.5
H16B C16 H16C 109.5

loop_
_geom_bond_atom_site_label_1
_geom_bond_atom_site_label_2
_geom_bond_distance
Cl1 C8 1.786(4)
S1 O2 1.430(3)
S1 O1 1.445(3)
S1 N1 1.623(4)
S1 C8 1.770(4)
O3 C11 1.346(5)
O3 H3O 0.82(7)
N1 C1 1.420(5)
N1 C16 1.479(6)
N2 C7 1.280(5)
N2 N3 1.389(5)
N3 C9 1.286(5)
C1 C6 1.399(5)
C1 C2 1.405(6)
C2 C3 1.355(7)
C2 H2 0.9500
C3 C4 1.375(7)
C3 H3 0.9500
C4 C5 1.371(6)
C4 H4 0.9500
C5 C6 1.391(5)
C5 H5 0.9500
C6 C7 1.475(5)
C7 C8 1.509(5)
C8 H8 1.0000
C9 C10 1.447(5)
C9 H9 0.9500
C10 C11 1.391(6)
C10 C15 1.399(5)
C11 C12 1.388(6)
C12 C13 1.362(7)
C12 H12 0.9500
C13 C14 1.374(7)
C13 H13 0.9500
C14 C15 1.372(6)
C14 H14 0.9500
C15 H15 0.9500
C16 H16A 0.9800
C16 H16B 0.9800
C16 H16C 0.9800

loop_
_geom_hbond_atom_site_label_D
_geom_hbond_atom_site_label_H
_geom_hbond_atom_site_label_A
_geom_hbond_site_symmetry_A
_geom_hbond_distance_DH
_geom_hbond_distance_HA
_geom_hbond_distance_DA
_geom_hbond_angle_DHA
_geom_hbond_publ_flag
O3 H3O N3 . 0.82(7) 1.98(7) 2.682(5) 143(7) yes
C9 H9 O1 3_566 0.95 2.55 3.394(5) 148.1 yes

loop_
_geom_torsion_atom_site_label_1
_geom_torsion_atom_site_label_2
_geom_torsion_atom_site_label_3
_geom_torsion_atom_site_label_4
_geom_torsion
O2 S1 N1 C1 -169.2(3)
O1 S1 N1 C1 55.7(4)
C8 S1 N1 C1 -52.7(3)
O2 S1 N1 C16 29.7(5)
O1 S1 N1 C16 -105.4(4)
C8 S1 N1 C16 146.1(4)
C7 N2 N3 C9 178.1(4)
C16 N1 C1 C6 -170.4(4)
S1 N1 C1 C6 28.6(5)
C16 N1 C1 C2 8.4(6)
S1 N1 C1 C2 -152.5(3)
C6 C1 C2 C3 0.6(7)
N1 C1 C2 C3 -178.3(4)
C1 C2 C3 C4 -0.8(8)
C2 C3 C4 C5 0.4(8)
C3 C4 C5 C6 0.1(7)
C4 C5 C6 C1 -0.3(6)
C4 C5 C6 C7 179.9(4)
C2 C1 C6 C5 -0.1(6)
N1 C1 C6 C5 178.8(4)
C2 C1 C6 C7 179.7(4)
N1 C1 C6 C7 -1.4(6)
N3 N2 C7 C6 -177.7(3)
N3 N2 C7 C8 0.7(6)
C5 C6 C7 N2 7.9(5)
C1 C6 C7 N2 -171.9(4)
C5 C6 C7 C8 -170.6(4)
C1 C6 C7 C8 9.6(6)
N2 C7 C8 S1 142.6(3)
C6 C7 C8 S1 -39.0(4)
N2 C7 C8 Cl1 -95.6(4)
C6 C7 C8 Cl1 82.8(4)
O2 S1 C8 C7 170.5(3)
O1 S1 C8 C7 -61.3(3)
N1 S1 C8 C7 56.1(3)
O2 S1 C8 Cl1 48.0(3)
O1 S1 C8 Cl1 176.2(2)
N1 S1 C8 Cl1 -66.4(2)
N2 N3 C9 C10 -179.2(3)
N3 C9 C10 C11 0.5(6)
N3 C9 C10 C15 179.5(4)
C15 C10 C11 O3 -178.6(4)
C9 C10 C11 O3 0.4(6)
C15 C10 C11 C12 1.0(6)
C9 C10 C11 C12 -180.0(4)
O3 C11 C12 C13 180.0(4)
C10 C11 C12 C13 0.3(7)
C11 C12 C13 C14 -1.2(8)
C12 C13 C14 C15 0.7(8)
C13 C14 C15 C10 0.8(7)
C11 C10 C15 C14 -1.6(6)
C9 C10 C15 C14 179.3(4)
